data_7132082
loop_
_publ_author_name
'Zhang, Mengying'
'He, Yuhao'
'Li, Song'
'Geng, Yuehua'
'Liu, Xiangyang'
'Yang, Xifa'

_publ_section_title
;
 Synthesis of Spiropyrans and Arylquinones via Ru(II)-Catalyzed
 Conditions-Controlled Coupling of 3-Aryl-2H-benzoxazinones with
 Benzoquinones
;
_journal_name_full 'Chemical Communications'
_journal_paper_doi 10.1039/D3CC03395C
_journal_year 2023
_chemical_formula_moiety 'C24 H21 N O4'
_chemical_formula_sum 'C24 H21 N O4'
_chemical_formula_weight 387.42
_space_group_crystal_system monoclinic
_space_group_IT_number 14
_space_group_name_Hall '-P 2ybc'
_space_group_name_H-M_alt 'P 1 21/c 1'
_atom_sites_solution_hydrogens mixed
_atom_sites_solution_primary direct
_audit_block_doi 10.5517/ccdc.csd.cc2fqvkl
_audit_creation_date 2022-07-07
_audit_creation_method
;
Olex2 1.2
(compiled 2018.05.29 svn.r3508 for OlexSys, GUI svn.r5506)
;
_audit_update_record
;
2023-04-14 deposited with the CCDC.	2023-08-31 downloaded from the CCDC.
;
_cell_angle_alpha 90
_cell_angle_beta 104.869(2)
_cell_angle_gamma 90
_cell_formula_units_Z 4
_cell_length_a 12.5790(3)
_cell_length_b 13.6219(3)
_cell_length_c 11.7844(2)
_cell_measurement_reflns_used 4265
_cell_measurement_temperature 293(2)
_cell_measurement_theta_max 70.8560
_cell_measurement_theta_min 3.6210
_cell_volume 1951.64(7)
_computing_cell_refinement 'CrysAlisPro 1.171.40.53 (Rigaku OD, 2019)'
_computing_data_collection 'CrysAlisPro 1.171.40.53 (Rigaku OD, 2019)'
_computing_data_reduction 'CrysAlisPro 1.171.40.53 (Rigaku OD, 2019)'
_computing_molecular_graphics 'Olex2 (Dolomanov et al., 2009)'
_computing_publication_material 'Olex2 (Dolomanov et al., 2009)'
_computing_structure_refinement 'ShelXL (Sheldrick, 2015)'
_computing_structure_solution 'ShelXS (Sheldrick, 2008)'
_diffrn_ambient_temperature 293(2)
_diffrn_detector 'CCD plate'
_diffrn_detector_area_resol_mean 16.2312
_diffrn_detector_type Eos
_diffrn_measured_fraction_theta_full 1.000
_diffrn_measured_fraction_theta_max 1.000
_diffrn_measurement_details
;
List of Runs (angles in degrees, time in seconds):

  # Type    Start    End  Width  t~exp~   \w     \q     \k     \f   Frames
#--------------------------------------------------------------------------
  1  \w   -105.00  -4.00   1.00    1.50    --  -33.50   0.00  30.00  101
  2  \w    -94.00 -36.00   1.00    1.50    --  -33.50 -57.00-150.00   58
  3  \w    -50.00 -24.00   1.00    1.50    --  -33.50  57.00-150.00   26
  4  \w     -1.00  25.00   1.00    1.50    --  -33.50  57.00-150.00   26
  5  \w     44.00  69.00   1.00    1.50    --   36.47 -99.00-120.00   25
  6  \w     68.00 109.00   1.00    1.50    --   36.47 178.00  30.00   41
  7  \w      3.00 106.00   1.00    1.50    --   36.47  19.00 -30.00  103
  8  \w     34.00  59.00   1.00    1.50    --   36.47 -37.00 150.00   25
  9  \w      1.00  28.00   1.00    1.50    --   36.47 -99.00-120.00   27
 10  \w    -33.00   1.00   1.00    1.50    --   36.47 -37.00 150.00   34
 11  \w     23.00  72.00   1.00    1.50    --   36.47 -99.00  30.00   49
 12  \w     -2.00  76.00   1.00    1.50    --   36.47 -99.00-180.00   78
 13  \w     58.00 103.00   1.00    1.50    --   36.47 178.00-180.00   45
 14  \w     17.00 105.00   1.00    1.50    --   36.47  77.00-180.00   88
 15  \w    147.00 175.00   1.00    7.00    --  108.00  77.00-180.00   28
 16  \w     80.00 116.00   1.00    7.00    --  108.00  77.00-180.00   36
 17  \w     72.00  98.00   1.00    7.00    --  108.00 -94.00  90.00   26
 18  \w     38.00 108.00   1.00    7.00    --  108.00 -45.00 150.00   70
 19  \w     56.00 110.00   1.00    7.00    --  108.00 -94.00-150.00   54
 20  \w    101.00 176.00   1.00    7.00    --  108.00 111.00 150.00   75
 21  \w     38.00 106.00   1.00    7.00    --  108.00 -94.00 150.00   68
 22  \w     41.00 126.00   1.00    7.00    --  108.00 -61.00-120.00   85
 23  \w    106.00 134.00   1.00    7.00    --  108.00 111.00 -60.00   28
 24  \w     93.00 127.00   1.00    7.00    --  108.00 -45.00  60.00   34
 25  \w     85.00 142.00   1.00    7.00    --  108.00  77.00  90.00   57
 26  \w     71.00 108.00   1.00    7.00    --  108.00 -94.00 -60.00   37
 27  \w     43.00 126.00   1.00    7.00    --  108.00 -30.00-150.00   83
 28  \w    115.00 175.00   1.00    7.00    --  108.00  45.00-150.00   60
 29  \w    100.00 157.00   1.00    7.00    --  108.00 111.00-120.00   57
 30  \w     65.00 138.00   1.00    7.00    --  108.00-157.00 162.00   73
 31  \w     90.00 178.00   1.00    7.00    --  108.00  45.00  30.00   88
;
_diffrn_measurement_device 'four-circle diffractometer'
_diffrn_measurement_device_type 'Xcalibur, Eos, Gemini'
_diffrn_measurement_method '\w scans'
_diffrn_orient_matrix_type 'CrysAlisPro convention (1999,Acta A55,543-557)'
_diffrn_orient_matrix_UB_11 0.0065344000
_diffrn_orient_matrix_UB_12 0.1121169000
_diffrn_orient_matrix_UB_13 0.0175998000
_diffrn_orient_matrix_UB_21 -0.1171274000
_diffrn_orient_matrix_UB_22 0.0001882000
_diffrn_orient_matrix_UB_23 0.0177915000
_diffrn_orient_matrix_UB_31 0.0479685000
_diffrn_orient_matrix_UB_32 -0.0148538000
_diffrn_orient_matrix_UB_33 0.1329119000
_diffrn_radiation_monochromator graphite
_diffrn_radiation_probe x-ray
_diffrn_radiation_type CuK\a
_diffrn_radiation_wavelength 1.54184
_diffrn_reflns_av_R_equivalents 0.0365
_diffrn_reflns_av_unetI/netI 0.0321
_diffrn_reflns_Laue_measured_fraction_full 1.000
_diffrn_reflns_Laue_measured_fraction_max 1.000
_diffrn_reflns_limit_h_max 15
_diffrn_reflns_limit_h_min -15
_diffrn_reflns_limit_k_max 16
_diffrn_reflns_limit_k_min -16
_diffrn_reflns_limit_l_max 14
_diffrn_reflns_limit_l_min -12
_diffrn_reflns_number 13721
_diffrn_reflns_point_group_measured_fraction_full 1.000
_diffrn_reflns_point_group_measured_fraction_max 1.000
_diffrn_reflns_theta_full 67.075
_diffrn_reflns_theta_max 67.075
_diffrn_reflns_theta_min 3.636
_diffrn_source 'fine-focus sealed X-ray tube'
_diffrn_source_type 'Enhance (Cu) X-ray Source'
_exptl_absorpt_coefficient_mu 0.730
_exptl_absorpt_correction_T_max 1.00000
_exptl_absorpt_correction_T_min 0.94327
_exptl_absorpt_correction_type multi-scan
_exptl_absorpt_process_details
;
CrysAlisPro 1.171.40.53 (Rigaku Oxford Diffraction, 2019)
Empirical absorption correction using spherical harmonics,
 implemented in SCALE3 ABSPACK scaling algorithm.
;
_exptl_crystal_colour colourless
_exptl_crystal_colour_primary colourless
_exptl_crystal_density_diffrn 1.319
_exptl_crystal_description prism
_exptl_crystal_F_000 816
_exptl_crystal_size_max 0.13
_exptl_crystal_size_mid 0.11
_exptl_crystal_size_min 0.1
_refine_diff_density_max 0.178
_refine_diff_density_min -0.267
_refine_diff_density_rms 0.056
_refine_ls_extinction_method none
_refine_ls_goodness_of_fit_ref 1.041
_refine_ls_hydrogen_treatment mixed
_refine_ls_matrix_type full
_refine_ls_number_parameters 273
_refine_ls_number_reflns 3476
_refine_ls_number_restraints 1
_refine_ls_restrained_S_all 1.041
_refine_ls_R_factor_all 0.0599
_refine_ls_R_factor_gt 0.0485
_refine_ls_shift/su_max 0.000
_refine_ls_shift/su_mean 0.000
_refine_ls_structure_factor_coef Fsqd
_refine_ls_weighting_details 'w=1/[\s^2^(Fo^2^)+(0.0742P)^2^+0.3085P] where P=(Fo^2^+2Fc^2^)/3'
_refine_ls_weighting_scheme calc
_refine_ls_wR_factor_gt 0.1215
_refine_ls_wR_factor_ref 0.1338
_reflns_Friedel_coverage 0.000
_reflns_number_gt 2821
_reflns_number_total 3476
_reflns_threshold_expression 'I > 2\s(I)'
_cod_data_source_file d3cc03395c2.cif
_cod_data_source_block 202207127
_cod_database_code 7132082
_shelx_shelxl_version_number 2014/7
_chemical_oxdiff_formula C30H3O3N1
_chemical_oxdiff_usercomment r
_shelx_space_group_comment
;
The symmetry employed for this shelxl refinement is uniquely defined
by the following loop, which should always be used as a source of
symmetry information in preference to the above space-group names.
They are only intended as comments.
;
_shelx_estimated_absorpt_t_max 0.931
_shelx_estimated_absorpt_t_min 0.911
_reflns_odcompleteness_completeness 99.97
_reflns_odcompleteness_iscentric 1
_reflns_odcompleteness_theta 66.97
_olex2_refinement_description
;
1. Fixed Uiso
 At 1.2 times of:
  All C(H) groups
 At 1.5 times of:
  All C(H,H,H) groups
2. Restrained distances
 H4-O4
 0.9 with sigma of 0.02
3.a Aromatic/amide H refined with riding coordinates:
 C1(H1A), C2(H2), C3(H3), C4(H4A), C10(H10), C11(H11), C12(H12), C13(H13),
 C18(H18), C20(H20)
3.b Idealised Me refined as rotating group:
 C22(H22A,H22B,H22C), C23(H23A,H23B,H23C), C24(H24A,H24B,H24C)
;
_olex2_submission_special_instructions 'No special instructions were received'
_oxdiff_exptl_absorpt_empirical_details
;
Empirical correction (ABSPACK) includes:
- Absorption correction using spherical harmonics
- Frame scaling
;
_oxdiff_exptl_absorpt_empirical_full_max 1.078
_oxdiff_exptl_absorpt_empirical_full_min 0.933

loop_
_space_group_symop_operation_xyz
'x, y, z'
'-x, y+1/2, -z+1/2'
'-x, -y, -z'
'x, -y-1/2, z-1/2'

loop_
_atom_site_label
_atom_site_type_symbol
_atom_site_fract_x
_atom_site_fract_y
_atom_site_fract_z
_atom_site_U_iso_or_equiv
_atom_site_adp_type
_atom_site_occupancy
_atom_site_site_symmetry_order
_atom_site_calc_flag
_atom_site_refinement_flags_posn
_atom_site_refinement_flags_adp
_atom_site_refinement_flags_occupancy
_atom_site_disorder_assembly
_atom_site_disorder_group
O1 O 0.92316(11) 0.71041(10) 0.81381(10) 0.0440(3) Uani 1 1 d . . . . .
O2 O 0.76561(12) 0.78053(11) 0.81115(11) 0.0521(4) Uani 1 1 d . . . . .
O3 O 0.75596(9) 0.59309(8) 0.64243(10) 0.0352(3) Uani 1 1 d . . . . .
O4 O 0.35805(13) 0.45066(13) 0.6818(2) 0.0739(6) Uani 1 1 d D . . . .
H4 H 0.360(3) 0.3892(14) 0.701(3) 0.094(11) Uiso 1 1 d D . . . .
N1 N 0.86098(12) 0.70827(11) 0.57527(12) 0.0342(3) Uani 1 1 d . . . . .
H1 H 0.8402(16) 0.7036(15) 0.499(2) 0.039(5) Uiso 1 1 d . . . . .
C1 C 1.08263(16) 0.61500(17) 0.81619(17) 0.0507(5) Uani 1 1 d . . . . .
H1A H 1.1007 0.6158 0.8978 0.061 Uiso 1 1 calc R . . . .
C2 C 1.14952(16) 0.56779(17) 0.7572(2) 0.0555(5) Uani 1 1 d . . . . .
H2 H 1.2129 0.5359 0.7990 0.067 Uiso 1 1 calc R . . . .
C3 C 1.12224(16) 0.56796(16) 0.6358(2) 0.0505(5) Uani 1 1 d . . . . .
H3 H 1.1676 0.5363 0.5963 0.061 Uiso 1 1 calc R . . . .
C4 C 1.02788(15) 0.61489(14) 0.57264(16) 0.0424(4) Uani 1 1 d . . . . .
H4A H 1.0107 0.6154 0.4910 0.051 Uiso 1 1 calc R . . . .
C5 C 0.95908(13) 0.66105(12) 0.63088(15) 0.0348(4) Uani 1 1 d . . . . .
C6 C 0.98868(14) 0.66094(13) 0.75239(15) 0.0386(4) Uani 1 1 d . . . . .
C7 C 0.81885(15) 0.73439(13) 0.75867(14) 0.0364(4) Uani 1 1 d . . . . .
C8 C 0.77446(13) 0.69702(12) 0.63176(13) 0.0321(4) Uani 1 1 d . . . . .
C9 C 0.67197(14) 0.75165(12) 0.56854(14) 0.0340(4) Uani 1 1 d . . . . .
C10 C 0.68150(17) 0.84258(14) 0.51826(17) 0.0454(4) Uani 1 1 d . . . . .
H10 H 0.7507 0.8694 0.5244 0.054 Uiso 1 1 calc R . . . .
C11 C 0.58876(19) 0.89305(16) 0.4594(2) 0.0555(5) Uani 1 1 d . . . . .
H11 H 0.5952 0.9540 0.4263 0.067 Uiso 1 1 calc R . . . .
C12 C 0.48649(18) 0.85250(16) 0.44997(19) 0.0550(5) Uani 1 1 d . . . . .
H12 H 0.4238 0.8860 0.4094 0.066 Uiso 1 1 calc R . . . .
C13 C 0.47616(16) 0.76281(15) 0.50006(17) 0.0458(4) Uani 1 1 d . . . . .
H13 H 0.4065 0.7366 0.4929 0.055 Uiso 1 1 calc R . . . .
C14 C 0.56929(14) 0.71043(13) 0.56177(14) 0.0355(4) Uani 1 1 d . . . . .
C15 C 0.56144(14) 0.61449(12) 0.61712(14) 0.0346(4) Uani 1 1 d . . . . .
C16 C 0.65684(13) 0.55913(12) 0.65795(13) 0.0319(4) Uani 1 1 d . . . . .
C17 C 0.65606(14) 0.46601(12) 0.70849(14) 0.0346(4) Uani 1 1 d . . . . .
C18 C 0.55425(15) 0.42988(13) 0.71467(16) 0.0407(4) Uani 1 1 d . . . . .
H18 H 0.5503 0.3679 0.7463 0.049 Uiso 1 1 calc R . . . .
C19 C 0.45872(15) 0.48387(15) 0.67491(18) 0.0456(4) Uani 1 1 d . . . . .
C20 C 0.46211(15) 0.57593(14) 0.62798(18) 0.0435(4) Uani 1 1 d . . . . .
H20 H 0.3979 0.6125 0.6035 0.052 Uiso 1 1 calc R . . . .
C21 C 0.76277(15) 0.40744(14) 0.75850(17) 0.0423(4) Uani 1 1 d . . . . .
C22 C 0.82269(19) 0.38654(17) 0.6625(2) 0.0566(5) Uani 1 1 d . . . . .
H22A H 0.7767 0.3469 0.6021 0.085 Uiso 1 1 calc GR . . . .
H22B H 0.8901 0.3522 0.6962 0.085 Uiso 1 1 calc GR . . . .
H22C H 0.8387 0.4474 0.6294 0.085 Uiso 1 1 calc GR . . . .
C23 C 0.83849(17) 0.46522(17) 0.85881(19) 0.0547(5) Uani 1 1 d . . . . .
H23A H 0.8565 0.5272 0.8297 0.082 Uiso 1 1 calc GR . . . .
H23B H 0.9047 0.4285 0.8899 0.082 Uiso 1 1 calc GR . . . .
H23C H 0.8017 0.4762 0.9197 0.082 Uiso 1 1 calc GR . . . .
C24 C 0.73976(19) 0.30859(16) 0.8093(2) 0.0605(6) Uani 1 1 d . . . . .
H24A H 0.7056 0.3195 0.8723 0.091 Uiso 1 1 calc GR . . . .
H24B H 0.8077 0.2738 0.8385 0.091 Uiso 1 1 calc GR . . . .
H24C H 0.6916 0.2705 0.7490 0.091 Uiso 1 1 calc GR . . . .

loop_
_atom_site_aniso_label
_atom_site_aniso_U_11
_atom_site_aniso_U_22
_atom_site_aniso_U_33
_atom_site_aniso_U_23
_atom_site_aniso_U_13
_atom_site_aniso_U_12
O1 0.0455(7) 0.0560(8) 0.0272(6) -0.0040(5) 0.0034(5) 0.0033(6)
O2 0.0614(9) 0.0611(9) 0.0353(7) -0.0055(6) 0.0151(6) 0.0163(7)
O3 0.0324(6) 0.0320(6) 0.0419(6) 0.0051(5) 0.0108(5) 0.0032(5)
O4 0.0386(8) 0.0570(10) 0.1309(17) 0.0218(10) 0.0301(9) -0.0028(7)
N1 0.0358(7) 0.0424(8) 0.0242(7) 0.0039(5) 0.0075(6) 0.0002(6)
C1 0.0444(10) 0.0615(12) 0.0398(10) 0.0081(9) -0.0009(8) 0.0009(9)
C2 0.0382(10) 0.0564(12) 0.0675(14) 0.0105(10) 0.0052(9) 0.0077(9)
C3 0.0392(10) 0.0503(11) 0.0640(13) -0.0018(9) 0.0170(9) 0.0017(8)
C4 0.0382(9) 0.0486(10) 0.0423(9) -0.0030(8) 0.0137(8) -0.0049(8)
C5 0.0339(8) 0.0342(8) 0.0354(8) 0.0013(7) 0.0070(7) -0.0052(6)
C6 0.0361(9) 0.0428(9) 0.0357(9) 0.0003(7) 0.0070(7) -0.0034(7)
C7 0.0442(9) 0.0364(9) 0.0291(8) 0.0017(7) 0.0103(7) 0.0028(7)
C8 0.0364(8) 0.0331(8) 0.0272(7) 0.0021(6) 0.0091(6) 0.0007(6)
C9 0.0400(9) 0.0349(8) 0.0273(7) 0.0020(6) 0.0088(6) 0.0052(7)
C10 0.0494(10) 0.0411(10) 0.0471(10) 0.0100(8) 0.0150(8) 0.0042(8)
C11 0.0684(14) 0.0419(10) 0.0582(12) 0.0198(9) 0.0197(10) 0.0132(10)
C12 0.0539(12) 0.0517(12) 0.0555(12) 0.0149(9) 0.0069(10) 0.0198(9)
C13 0.0394(10) 0.0476(10) 0.0485(10) 0.0048(8) 0.0076(8) 0.0085(8)
C14 0.0383(9) 0.0357(9) 0.0318(8) 0.0001(6) 0.0080(7) 0.0069(7)
C15 0.0347(8) 0.0346(8) 0.0341(8) -0.0009(7) 0.0080(7) 0.0026(7)
C16 0.0330(8) 0.0341(8) 0.0295(8) -0.0016(6) 0.0096(6) 0.0002(6)
C17 0.0390(9) 0.0333(8) 0.0331(8) -0.0003(6) 0.0119(7) 0.0022(7)
C18 0.0457(10) 0.0330(8) 0.0460(10) 0.0024(7) 0.0164(8) -0.0008(7)
C19 0.0365(9) 0.0433(10) 0.0598(11) 0.0012(8) 0.0174(8) -0.0031(8)
C20 0.0319(8) 0.0426(10) 0.0553(11) 0.0028(8) 0.0098(8) 0.0052(7)
C21 0.0417(9) 0.0380(9) 0.0482(10) 0.0088(8) 0.0135(8) 0.0080(7)
C22 0.0558(12) 0.0534(12) 0.0666(13) 0.0073(10) 0.0265(10) 0.0197(10)
C23 0.0532(12) 0.0547(12) 0.0490(11) 0.0142(9) -0.0001(9) 0.0065(9)
C24 0.0554(12) 0.0457(11) 0.0820(16) 0.0236(11) 0.0204(11) 0.0120(9)

loop_
_atom_type_symbol
_atom_type_description
_atom_type_scat_dispersion_real
_atom_type_scat_dispersion_imag
_atom_type_scat_source
C C 0.0181 0.0091 'International Tables Vol C Tables 4.2.6.8 and 6.1.1.4'
H H 0.0000 0.0000 'International Tables Vol C Tables 4.2.6.8 and 6.1.1.4'
N N 0.0311 0.0180 'International Tables Vol C Tables 4.2.6.8 and 6.1.1.4'
O O 0.0492 0.0322 'International Tables Vol C Tables 4.2.6.8 and 6.1.1.4'

loop_
_geom_angle_atom_site_label_1
_geom_angle_atom_site_label_2
_geom_angle_atom_site_label_3
_geom_angle
_geom_angle_site_symmetry_1
_geom_angle_site_symmetry_3
_geom_angle_publ_flag
C7 O1 C6 119.79(13) . . ?
C16 O3 C8 120.60(12) . . ?
C19 O4 H4 112(2) . . ?
C5 N1 H1 116.5(14) . . ?
C5 N1 C8 114.89(13) . . ?
C8 N1 H1 114.2(13) . . ?
C2 C1 H1A 120.5 . . ?
C6 C1 H1A 120.5 . . ?
C6 C1 C2 119.03(18) . . ?
C1 C2 H2 120.0 . . ?
C1 C2 C3 119.92(18) . . ?
C3 C2 H2 120.0 . . ?
C2 C3 H3 119.7 . . ?
C2 C3 C4 120.50(19) . . ?
C4 C3 H3 119.7 . . ?
C3 C4 H4A 120.0 . . ?
C3 C4 C5 120.09(17) . . ?
C5 C4 H4A 120.0 . . ?
C4 C5 N1 124.43(15) . . ?
C6 C5 N1 117.17(16) . . ?
C6 C5 C4 118.40(16) . . ?
C1 C6 O1 118.20(16) . . ?
C1 C6 C5 122.04(18) . . ?
C5 C6 O1 119.75(16) . . ?
O1 C7 C8 116.96(14) . . ?
O2 C7 O1 118.83(15) . . ?
O2 C7 C8 124.18(16) . . ?
O3 C8 C7 105.38(13) . . ?
O3 C8 C9 112.93(13) . . ?
N1 C8 O3 107.81(13) . . ?
N1 C8 C7 106.75(13) . . ?
N1 C8 C9 112.04(13) . . ?
C9 C8 C7 111.52(14) . . ?
C10 C9 C8 119.54(16) . . ?
C10 C9 C14 120.98(16) . . ?
C14 C9 C8 119.47(15) . . ?
C9 C10 H10 119.9 . . ?
C11 C10 C9 120.27(19) . . ?
C11 C10 H10 119.9 . . ?
C10 C11 H11 120.2 . . ?
C12 C11 C10 119.52(18) . . ?
C12 C11 H11 120.2 . . ?
C11 C12 H12 119.7 . . ?
C13 C12 C11 120.65(18) . . ?
C13 C12 H12 119.7 . . ?
C12 C13 H13 119.5 . . ?
C12 C13 C14 120.97(18) . . ?
C14 C13 H13 119.5 . . ?
C9 C14 C13 117.59(16) . . ?
C9 C14 C15 119.90(15) . . ?
C13 C14 C15 122.51(17) . . ?
C16 C15 C14 118.85(15) . . ?
C20 C15 C14 122.60(16) . . ?
C20 C15 C16 118.54(16) . . ?
O3 C16 C15 119.86(15) . . ?
O3 C16 C17 117.56(14) . . ?
C15 C16 C17 122.45(15) . . ?
C16 C17 C21 121.99(15) . . ?
C18 C17 C16 116.68(16) . . ?
C18 C17 C21 121.30(16) . . ?
C17 C18 H18 119.2 . . ?
C19 C18 C17 121.69(17) . . ?
C19 C18 H18 119.2 . . ?
O4 C19 C18 122.77(18) . . ?
O4 C19 C20 116.78(17) . . ?
C20 C19 C18 120.44(17) . . ?
C15 C20 H20 119.9 . . ?
C19 C20 C15 120.16(17) . . ?
C19 C20 H20 119.9 . . ?
C22 C21 C17 110.94(16) . . ?
C23 C21 C17 109.68(15) . . ?
C23 C21 C22 109.73(18) . . ?
C24 C21 C17 111.77(16) . . ?
C24 C21 C22 107.59(17) . . ?
C24 C21 C23 107.03(17) . . ?
C21 C22 H22A 109.5 . . ?
C21 C22 H22B 109.5 . . ?
C21 C22 H22C 109.5 . . ?
H22A C22 H22B 109.5 . . ?
H22A C22 H22C 109.5 . . ?
H22B C22 H22C 109.5 . . ?
C21 C23 H23A 109.5 . . ?
C21 C23 H23B 109.5 . . ?
C21 C23 H23C 109.5 . . ?
H23A C23 H23B 109.5 . . ?
H23A C23 H23C 109.5 . . ?
H23B C23 H23C 109.5 . . ?
C21 C24 H24A 109.5 . . ?
C21 C24 H24B 109.5 . . ?
C21 C24 H24C 109.5 . . ?
H24A C24 H24B 109.5 . . ?
H24A C24 H24C 109.5 . . ?
H24B C24 H24C 109.5 . . ?

loop_
_geom_bond_atom_site_label_1
_geom_bond_atom_site_label_2
_geom_bond_distance
_geom_bond_site_symmetry_2
_geom_bond_publ_flag
O1 C6 1.401(2) . ?
O1 C7 1.346(2) . ?
O2 C7 1.200(2) . ?
O3 C8 1.445(2) . ?
O3 C16 1.385(2) . ?
O4 H4 0.868(18) . ?
O4 C19 1.367(2) . ?
N1 H1 0.87(2) . ?
N1 C5 1.397(2) . ?
N1 C8 1.422(2) . ?
C1 H1A 0.9300 . ?
C1 C2 1.380(3) . ?
C1 C6 1.377(3) . ?
C2 H2 0.9300 . ?
C2 C3 1.383(3) . ?
C3 H3 0.9300 . ?
C3 C4 1.385(3) . ?
C4 H4A 0.9300 . ?
C4 C5 1.386(3) . ?
C5 C6 1.384(2) . ?
C7 C8 1.542(2) . ?
C8 C9 1.509(2) . ?
C9 C10 1.391(3) . ?
C9 C14 1.392(3) . ?
C10 H10 0.9300 . ?
C10 C11 1.378(3) . ?
C11 H11 0.9300 . ?
C11 C12 1.378(3) . ?
C12 H12 0.9300 . ?
C12 C13 1.377(3) . ?
C13 H13 0.9300 . ?
C13 C14 1.405(2) . ?
C14 C15 1.475(2) . ?
C15 C16 1.394(2) . ?
C15 C20 1.391(3) . ?
C16 C17 1.402(2) . ?
C17 C18 1.391(2) . ?
C17 C21 1.543(2) . ?
C18 H18 0.9300 . ?
C18 C19 1.384(3) . ?
C19 C20 1.376(3) . ?
C20 H20 0.9300 . ?
C21 C22 1.538(3) . ?
C21 C23 1.532(3) . ?
C21 C24 1.531(3) . ?
C22 H22A 0.9600 . ?
C22 H22B 0.9600 . ?
C22 H22C 0.9600 . ?
C23 H23A 0.9600 . ?
C23 H23B 0.9600 . ?
C23 H23C 0.9600 . ?
C24 H24A 0.9600 . ?
C24 H24B 0.9600 . ?
C24 H24C 0.9600 . ?

loop_
_geom_hbond_atom_site_label_D
_geom_hbond_atom_site_label_H
_geom_hbond_atom_site_label_A
_geom_hbond_distance_DH
_geom_hbond_distance_HA
_geom_hbond_distance_DA
_geom_hbond_angle_DHA
_geom_hbond_site_symmetry_A
O4 H4 O2 0.868(18) 2.14(3) 2.804(2) 133(3) 2_646
N1 H1 O1 0.87(2) 2.90(2) 3.5454(18) 132.5(16) 4_575
N1 H1 O2 0.87(2) 2.18(2) 3.0387(19) 167.5(19) 4_575

loop_
_geom_torsion_atom_site_label_1
_geom_torsion_atom_site_label_2
_geom_torsion_atom_site_label_3
_geom_torsion_atom_site_label_4
_geom_torsion
_geom_torsion_site_symmetry_1
_geom_torsion_site_symmetry_2
_geom_torsion_site_symmetry_3
_geom_torsion_site_symmetry_4
_geom_torsion_publ_flag
O1 C7 C8 O3 73.71(18) . . . . ?
O1 C7 C8 N1 -40.75(19) . . . . ?
O1 C7 C8 C9 -163.42(15) . . . . ?
O2 C7 C8 O3 -104.21(19) . . . . ?
O2 C7 C8 N1 141.34(18) . . . . ?
O2 C7 C8 C9 18.7(2) . . . . ?
O3 C8 C9 C10 -159.44(15) . . . . ?
O3 C8 C9 C14 20.8(2) . . . . ?
O3 C16 C17 C18 -174.98(14) . . . . ?
O3 C16 C17 C21 6.9(2) . . . . ?
O4 C19 C20 C15 -179.46(19) . . . . ?
N1 C5 C6 O1 -2.6(2) . . . . ?
N1 C5 C6 C1 178.78(17) . . . . ?
N1 C8 C9 C10 -37.5(2) . . . . ?
N1 C8 C9 C14 142.75(16) . . . . ?
C1 C2 C3 C4 -0.3(3) . . . . ?
C2 C1 C6 O1 -178.55(18) . . . . ?
C2 C1 C6 C5 0.1(3) . . . . ?
C2 C3 C4 C5 -0.9(3) . . . . ?
C3 C4 C5 N1 -178.43(17) . . . . ?
C3 C4 C5 C6 1.6(3) . . . . ?
C4 C5 C6 O1 177.41(16) . . . . ?
C4 C5 C6 C1 -1.3(3) . . . . ?
C5 N1 C8 O3 -56.40(17) . . . . ?
C5 N1 C8 C7 56.40(18) . . . . ?
C5 N1 C8 C9 178.74(14) . . . . ?
C6 O1 C7 O2 -176.73(17) . . . . ?
C6 O1 C7 C8 5.2(2) . . . . ?
C6 C1 C2 C3 0.6(3) . . . . ?
C7 O1 C6 C1 -163.19(17) . . . . ?
C7 O1 C6 C5 18.1(2) . . . . ?
C7 C8 C9 C10 82.12(19) . . . . ?
C7 C8 C9 C14 -97.66(18) . . . . ?
C8 O3 C16 C15 26.2(2) . . . . ?
C8 O3 C16 C17 -157.73(14) . . . . ?
C8 N1 C5 C4 142.69(17) . . . . ?
C8 N1 C5 C6 -37.3(2) . . . . ?
C8 C9 C10 C11 179.47(17) . . . . ?
C8 C9 C14 C13 -178.72(15) . . . . ?
C8 C9 C14 C15 0.5(2) . . . . ?
C9 C10 C11 C12 -0.5(3) . . . . ?
C9 C14 C15 C16 -10.8(2) . . . . ?
C9 C14 C15 C20 170.66(17) . . . . ?
C10 C9 C14 C13 1.5(3) . . . . ?
C10 C9 C14 C15 -179.23(16) . . . . ?
C10 C11 C12 C13 0.9(3) . . . . ?
C11 C12 C13 C14 -0.1(3) . . . . ?
C12 C13 C14 C9 -1.1(3) . . . . ?
C12 C13 C14 C15 179.65(18) . . . . ?
C13 C14 C15 C16 168.46(16) . . . . ?
C13 C14 C15 C20 -10.1(3) . . . . ?
C14 C9 C10 C11 -0.7(3) . . . . ?
C14 C15 C16 O3 -2.2(2) . . . . ?
C14 C15 C16 C17 -178.09(15) . . . . ?
C14 C15 C20 C19 176.65(17) . . . . ?
C15 C16 C17 C18 1.0(2) . . . . ?
C15 C16 C17 C21 -177.15(15) . . . . ?
C16 O3 C8 N1 -158.95(13) . . . . ?
C16 O3 C8 C7 87.33(16) . . . . ?
C16 O3 C8 C9 -34.63(19) . . . . ?
C16 C15 C20 C19 -1.9(3) . . . . ?
C16 C17 C18 C19 -1.1(3) . . . . ?
C16 C17 C21 C22 -60.3(2) . . . . ?
C16 C17 C21 C23 61.1(2) . . . . ?
C16 C17 C21 C24 179.61(17) . . . . ?
C17 C18 C19 O4 -178.9(2) . . . . ?
C17 C18 C19 C20 -0.2(3) . . . . ?
C18 C17 C21 C22 121.65(19) . . . . ?
C18 C17 C21 C23 -116.97(19) . . . . ?
C18 C17 C21 C24 1.6(3) . . . . ?
C18 C19 C20 C15 1.8(3) . . . . ?
C20 C15 C16 O3 176.39(15) . . . . ?
C20 C15 C16 C17 0.5(3) . . . . ?
C21 C17 C18 C19 176.99(17) . . . . ?
